data_7226042
loop_
_publ_author_name
'Nikolin, Alexey Aleksandrovich'
'Kramarova, Eugenia'
'Shipov, Aleksander'
'Baukov, Yuri'
'Negrebetsky, Vadim V.'
'Dmitry, Arkhipov E.'
'Korlyukov, Aleksander'
'Lagunin, Alexey'
'Bylikin, Sergey'
'Bassindale, Alan R.'
'Taylor, P. G.'

_publ_section_title
;
 N, N-bis-(dimethylfluorosilylmethyl)amides of N-organosulfonylproline and
 sarcosine: synthesis, structure, stereodynamic behaviour and in silico
 studies
;
_journal_name_full 'RSC Adv.'
_journal_paper_doi 10.1039/C6RA14450K
_journal_year 2016
_chemical_formula_moiety 'C10 H24 N2 O4 S Si2'
_chemical_formula_sum 'C10 H24 N2 O4 S Si2'
_chemical_formula_weight 324.55
_chemical_melting_point 425.0(10)
_chemical_name_systematic N-methyl-N-(2-oxo-2-(2,2,6,6-tetramethyl-1,4,2,6-oxazadisilinan-4-yl)ethyl)methanesulfonamide
_space_group_crystal_system monoclinic
_space_group_IT_number 14
_space_group_name_Hall '-P 2yn'
_space_group_name_H-M_alt 'P 1 21/n 1'
_symmetry_space_group_name_Hall '-P 2yn'
_symmetry_space_group_name_H-M 'P 1 21/n 1'
_atom_sites_solution_hydrogens geom
_atom_sites_solution_primary direct
_audit_creation_date 2015-04-08
_audit_creation_method
;
Olex2 1.2
(compiled 2015.01.26 svn.r3150 for OlexSys, GUI svn.r4998)
;
_audit_update_record
;
2015-04-14 deposited with the CCDC.
2016-07-25 downloaded from the CCDC.
;
_cell_angle_alpha 90
_cell_angle_beta 98.7620(10)
_cell_angle_gamma 90
_cell_formula_units_Z 4
_cell_length_a 15.1089(9)
_cell_length_b 6.6275(4)
_cell_length_c 16.4442(10)
_cell_measurement_reflns_used 6420
_cell_measurement_temperature 100.0
_cell_measurement_theta_max 30.01
_cell_measurement_theta_min 2.51
_cell_volume 1627.41(17)
_computing_cell_refinement 'SAINT v6.45A (Bruker, 2007)'
_computing_data_collection 'SMART v5.054 (Bruker, 2007)'
_computing_data_reduction 'SAINT v6.45A (Bruker, 2007)'
_computing_molecular_graphics 'Olex2 (Dolomanov et al., 2009)'
_computing_publication_material 'Olex2 (Dolomanov et al., 2009)'
_computing_structure_refinement 'XL (Sheldrick, 2008)'
_computing_structure_solution 'XS (Sheldrick, 2008)'
_diffrn_ambient_temperature 100.0
_diffrn_measured_fraction_theta_full 1.000
_diffrn_measured_fraction_theta_max 0.997
_diffrn_measurement_device_type 'Bruker Smart 1000 CCD'
_diffrn_measurement_method 'phi and omega scans'
_diffrn_radiation_monochromator graphite
_diffrn_radiation_type MoK\a
_diffrn_radiation_wavelength 0.71073
_diffrn_reflns_av_R_equivalents 0.0311
_diffrn_reflns_av_unetI/netI 0.0188
_diffrn_reflns_Laue_measured_fraction_full 1.000
_diffrn_reflns_Laue_measured_fraction_max 0.997
_diffrn_reflns_limit_h_max 21
_diffrn_reflns_limit_h_min -21
_diffrn_reflns_limit_k_max 9
_diffrn_reflns_limit_k_min -9
_diffrn_reflns_limit_l_max 23
_diffrn_reflns_limit_l_min -23
_diffrn_reflns_number 30094
_diffrn_reflns_point_group_measured_fraction_full 1.000
_diffrn_reflns_point_group_measured_fraction_max 0.997
_diffrn_reflns_theta_full 25.242
_diffrn_reflns_theta_max 30.030
_diffrn_reflns_theta_min 1.706
_exptl_absorpt_coefficient_mu 0.357
_exptl_absorpt_correction_T_max 0.7460
_exptl_absorpt_correction_T_min 0.6712
_exptl_absorpt_correction_type multi-scan
_exptl_absorpt_process_details
;
SADABS-2008/1 (Bruker,2001) was used for absorption correction.
wR2(int) was 0.1234 before and 0.0419 after correction.
The Ratio of minimum to maximum transmission is 0.8997.
The \l/2 correction factor is 0.0015.
;
_exptl_crystal_colour 'clear colourless'
_exptl_crystal_colour_lustre clear
_exptl_crystal_colour_primary colourless
_exptl_crystal_density_diffrn 1.325
_exptl_crystal_description prism
_exptl_crystal_F_000 696
_exptl_crystal_recrystallization_method 'Re-crystallisation from solvent: heptane/benzene'
_exptl_crystal_size_max 0.29
_exptl_crystal_size_mid 0.22
_exptl_crystal_size_min 0.21
_refine_diff_density_max 0.565
_refine_diff_density_min -0.358
_refine_diff_density_rms 0.083
_refine_ls_extinction_method none
_refine_ls_goodness_of_fit_ref 1.034
_refine_ls_hydrogen_treatment constr
_refine_ls_matrix_type full
_refine_ls_number_parameters 178
_refine_ls_number_reflns 4740
_refine_ls_number_restraints 0
_refine_ls_restrained_S_all 1.034
_refine_ls_R_factor_all 0.0573
_refine_ls_R_factor_gt 0.0484
_refine_ls_shift/su_max 0.001
_refine_ls_shift/su_mean 0.000
_refine_ls_structure_factor_coef Fsqd
_refine_ls_weighting_details 'w=1/[\s^2^(Fo^2^)+(0.0191P)^2^+3.3740P] where P=(Fo^2^+2Fc^2^)/3'
_refine_ls_weighting_scheme calc
_refine_ls_wR_factor_gt 0.0968
_refine_ls_wR_factor_ref 0.1022
_reflns_Friedel_coverage 0.000
_reflns_number_gt 3981
_reflns_number_total 4740
_reflns_threshold_expression 'I > 2\s(I)'
_cod_data_source_file c6ra14450k2.cif
_cod_data_source_block 8511a
_cod_depositor_comments
;
The following automatic conversions were performed:

'_chemical_melting_point' value '424-426' was changed to '425.0(10)'
- the average value was taken and precision was estimated.

Automatic conversion script
Id: cif_fix_values 4268 2015-11-12 08:31:59Z antanas 
;
_cod_database_code 7226042
_shelxl_version_number 2014/6
_shelx_space_group_comment
;
The symmetry employed for this shelxl refinement is uniquely defined
by the following loop, which should always be used as a source of
symmetry information in preference to the above space-group names.
They are only intended as comments.
;
_shelx_estimated_absorpt_t_max 0.929
_shelx_estimated_absorpt_t_min 0.904
_olex2_refinement_description
;
1. Fixed Uiso
 At 1.2 times of:
  All C(H,H) groups
 At 1.5 times of:
  All C(H,H,H) groups
2.a Secondary CH2 refined with riding coordinates:
 C3(H3A,H3B), C5(H5A,H5B), C6(H6A,H6B)
2.b Idealised Me refined as rotating group:
 C1(H1A,H1B,H1C), C2(H2A,H2B,H2C), C7(H7A,H7B,H7C), C8(H8A,H8B,H8C), C9(H9A,
 H9B,H9C), C10(H10A,H10B,H10C)
;
_olex2_submission_special_instructions 'No special instructions were received'

loop_
_space_group_symop_operation_xyz
'x, y, z'
'-x+1/2, y+1/2, -z+1/2'
'-x, -y, -z'
'x-1/2, -y-1/2, z-1/2'

loop_
_atom_site_label
_atom_site_type_symbol
_atom_site_fract_x
_atom_site_fract_y
_atom_site_fract_z
_atom_site_U_iso_or_equiv
_atom_site_adp_type
_atom_site_occupancy
_atom_site_site_symmetry_order
_atom_site_calc_flag
_atom_site_refinement_flags_posn
S1 S 0.77583(3) 0.08532(7) 0.12647(3) 0.02096(10) Uani 1 1 d .
Si1 Si 1.04879(3) 0.54001(8) 0.32777(3) 0.01878(11) Uani 1 1 d .
Si2 Si 1.12881(3) 0.50756(8) 0.17483(3) 0.02019(11) Uani 1 1 d .
O1 O 0.69540(10) -0.0332(2) 0.11658(9) 0.0305(3) Uani 1 1 d .
O2 O 0.84324(10) 0.0500(2) 0.19616(9) 0.0305(3) Uani 1 1 d .
O3 O 0.87831(9) 0.4877(2) 0.05417(8) 0.0249(3) Uani 1 1 d .
O4 O 1.13335(9) 0.5211(2) 0.27559(8) 0.0212(3) Uani 1 1 d .
N1 N 0.74645(10) 0.3197(2) 0.13212(9) 0.0195(3) Uani 1 1 d .
N2 N 0.95380(10) 0.6253(2) 0.17089(9) 0.0192(3) Uani 1 1 d .
C1 C 0.82442(14) 0.0440(3) 0.03694(12) 0.0278(4) Uani 1 1 d .
H1A H 0.8397 -0.0990 0.0333 0.042 Uiso 1 1 calc GR
H1B H 0.8788 0.1258 0.0394 0.042 Uiso 1 1 calc GR
H1C H 0.7817 0.0824 -0.0116 0.042 Uiso 1 1 calc GR
C2 C 0.67355(13) 0.4005(3) 0.07247(12) 0.0272(4) Uani 1 1 d .
H2A H 0.6358 0.4883 0.1007 0.041 Uiso 1 1 calc GR
H2B H 0.6375 0.2890 0.0460 0.041 Uiso 1 1 calc GR
H2C H 0.6985 0.4784 0.0307 0.041 Uiso 1 1 calc GR
C3 C 0.80900(12) 0.4640(3) 0.17642(11) 0.0203(3) Uani 1 1 d .
H3A H 0.8365 0.4032 0.2293 0.024 Uiso 1 1 calc R
H3B H 0.7755 0.5854 0.1891 0.024 Uiso 1 1 calc R
C4 C 0.88343(12) 0.5279(3) 0.12822(11) 0.0189(3) Uani 1 1 d .
C5 C 0.96071(12) 0.6870(3) 0.25811(11) 0.0203(3) Uani 1 1 d .
H5A H 0.9020 0.6670 0.2766 0.024 Uiso 1 1 calc R
H5B H 0.9753 0.8325 0.2628 0.024 Uiso 1 1 calc R
C6 C 1.03211(12) 0.6744(3) 0.13071(11) 0.0216(3) Uani 1 1 d .
H6A H 1.0486 0.8180 0.1403 0.026 Uiso 1 1 calc R
H6B H 1.0174 0.6523 0.0706 0.026 Uiso 1 1 calc R
C7 C 1.08243(14) 0.6874(3) 0.42324(12) 0.0270(4) Uani 1 1 d .
H7A H 1.1275 0.6118 0.4604 0.041 Uiso 1 1 calc GR
H7B H 1.0299 0.7113 0.4503 0.041 Uiso 1 1 calc GR
H7C H 1.1077 0.8170 0.4095 0.041 Uiso 1 1 calc GR
C8 C 1.00851(13) 0.2852(3) 0.35067(12) 0.0253(4) Uani 1 1 d .
H8A H 1.0581 0.2073 0.3807 0.038 Uiso 1 1 calc GR
H8B H 0.9856 0.2162 0.2991 0.038 Uiso 1 1 calc GR
H8C H 0.9605 0.2975 0.3843 0.038 Uiso 1 1 calc GR
C9 C 1.23679(14) 0.5916(4) 0.14735(13) 0.0303(4) Uani 1 1 d .
H9A H 1.2850 0.5055 0.1749 0.045 Uiso 1 1 calc GR
H9B H 1.2480 0.7318 0.1649 0.045 Uiso 1 1 calc GR
H9C H 1.2348 0.5821 0.0876 0.045 Uiso 1 1 calc GR
C10 C 1.10202(15) 0.2449(3) 0.13987(13) 0.0302(4) Uani 1 1 d .
H10A H 1.1503 0.1546 0.1640 0.045 Uiso 1 1 calc GR
H10B H 1.0959 0.2388 0.0797 0.045 Uiso 1 1 calc GR
H10C H 1.0457 0.2029 0.1574 0.045 Uiso 1 1 calc GR

loop_
_atom_site_aniso_label
_atom_site_aniso_U_11
_atom_site_aniso_U_22
_atom_site_aniso_U_33
_atom_site_aniso_U_23
_atom_site_aniso_U_13
_atom_site_aniso_U_12
S1 0.0254(2) 0.0189(2) 0.0187(2) 0.00091(16) 0.00385(16) -0.00004(16)
Si1 0.0213(2) 0.0186(2) 0.0160(2) 0.00002(17) 0.00148(17) 0.00151(18)
Si2 0.0225(2) 0.0197(2) 0.0188(2) -0.00076(18) 0.00419(18) -0.00110(18)
O1 0.0358(8) 0.0299(8) 0.0271(7) -0.0034(6) 0.0090(6) -0.0124(6)
O2 0.0363(8) 0.0271(7) 0.0261(7) 0.0028(6) -0.0017(6) 0.0083(6)
O3 0.0284(7) 0.0294(7) 0.0164(6) -0.0020(5) 0.0022(5) -0.0065(6)
O4 0.0217(6) 0.0235(6) 0.0182(6) 0.0001(5) 0.0028(5) 0.0023(5)
N1 0.0199(7) 0.0198(7) 0.0181(7) 0.0001(6) 0.0009(5) 0.0014(6)
N2 0.0227(7) 0.0181(7) 0.0161(6) -0.0004(5) 0.0009(5) 0.0003(6)
C1 0.0355(10) 0.0238(9) 0.0268(9) -0.0034(7) 0.0138(8) 0.0017(8)
C2 0.0234(9) 0.0315(10) 0.0254(9) 0.0030(8) -0.0001(7) 0.0058(8)
C3 0.0234(8) 0.0205(8) 0.0168(7) -0.0020(6) 0.0031(6) -0.0007(7)
C4 0.0226(8) 0.0163(8) 0.0171(7) 0.0014(6) 0.0010(6) -0.0002(6)
C5 0.0247(8) 0.0177(8) 0.0177(8) -0.0029(6) 0.0004(6) 0.0021(6)
C6 0.0251(8) 0.0200(8) 0.0191(8) 0.0015(7) 0.0016(6) -0.0034(7)
C7 0.0318(10) 0.0286(10) 0.0199(8) -0.0037(7) 0.0015(7) 0.0006(8)
C8 0.0290(9) 0.0198(9) 0.0270(9) 0.0029(7) 0.0041(7) 0.0019(7)
C9 0.0281(9) 0.0377(11) 0.0260(9) 0.0013(8) 0.0072(8) -0.0028(9)
C10 0.0417(11) 0.0219(9) 0.0275(10) -0.0035(8) 0.0074(8) 0.0004(8)

loop_
_atom_type_symbol
_atom_type_description
_atom_type_scat_dispersion_real
_atom_type_scat_dispersion_imag
_atom_type_scat_source
C C 0.0033 0.0016 'International Tables Vol C Tables 4.2.6.8 and 6.1.1.4'
H H 0.0000 0.0000 'International Tables Vol C Tables 4.2.6.8 and 6.1.1.4'
N N 0.0061 0.0033 'International Tables Vol C Tables 4.2.6.8 and 6.1.1.4'
O O 0.0106 0.0060 'International Tables Vol C Tables 4.2.6.8 and 6.1.1.4'
S S 0.1246 0.1234 'International Tables Vol C Tables 4.2.6.8 and 6.1.1.4'
Si Si 0.0817 0.0704 'International Tables Vol C Tables 4.2.6.8 and 6.1.1.4'

loop_
_geom_angle_atom_site_label_1
_geom_angle_atom_site_label_2
_geom_angle_atom_site_label_3
_geom_angle
O1 S1 N1 107.24(9)
O1 S1 C1 105.86(10)
O2 S1 O1 119.20(9)
O2 S1 N1 106.16(9)
O2 S1 C1 107.88(10)
N1 S1 C1 110.41(9)
O4 Si1 C5 104.71(8)
O4 Si1 C7 110.28(8)
O4 Si1 C8 109.94(8)
C7 Si1 C5 108.60(9)
C8 Si1 C5 111.74(9)
C8 Si1 C7 111.36(9)
O4 Si2 C6 105.40(8)
O4 Si2 C9 109.06(8)
O4 Si2 C10 109.59(9)
C9 Si2 C6 113.01(9)
C9 Si2 C10 111.49(10)
C10 Si2 C6 108.10(9)
Si1 O4 Si2 127.56(8)
C2 N1 S1 119.84(13)
C3 N1 S1 119.61(12)
C3 N1 C2 117.39(15)
C4 N2 C5 124.83(15)
C4 N2 C6 119.70(15)
C6 N2 C5 115.45(14)
S1 C1 H1A 109.5
S1 C1 H1B 109.5
S1 C1 H1C 109.5
H1A C1 H1B 109.5
H1A C1 H1C 109.5
H1B C1 H1C 109.5
N1 C2 H2A 109.5
N1 C2 H2B 109.5
N1 C2 H2C 109.5
H2A C2 H2B 109.5
H2A C2 H2C 109.5
H2B C2 H2C 109.5
N1 C3 H3A 108.9
N1 C3 H3B 108.9
N1 C3 C4 113.20(14)
H3A C3 H3B 107.8
C4 C3 H3A 108.9
C4 C3 H3B 108.9
O3 C4 N2 122.84(17)
O3 C4 C3 120.60(16)
N2 C4 C3 116.55(15)
Si1 C5 H5A 109.1
Si1 C5 H5B 109.1
N2 C5 Si1 112.62(12)
N2 C5 H5A 109.1
N2 C5 H5B 109.1
H5A C5 H5B 107.8
Si2 C6 H6A 109.9
Si2 C6 H6B 109.9
N2 C6 Si2 108.96(12)
N2 C6 H6A 109.9
N2 C6 H6B 109.9
H6A C6 H6B 108.3
Si1 C7 H7A 109.5
Si1 C7 H7B 109.5
Si1 C7 H7C 109.5
H7A C7 H7B 109.5
H7A C7 H7C 109.5
H7B C7 H7C 109.5
Si1 C8 H8A 109.5
Si1 C8 H8B 109.5
Si1 C8 H8C 109.5
H8A C8 H8B 109.5
H8A C8 H8C 109.5
H8B C8 H8C 109.5
Si2 C9 H9A 109.5
Si2 C9 H9B 109.5
Si2 C9 H9C 109.5
H9A C9 H9B 109.5
H9A C9 H9C 109.5
H9B C9 H9C 109.5
Si2 C10 H10A 109.5
Si2 C10 H10B 109.5
Si2 C10 H10C 109.5
H10A C10 H10B 109.5
H10A C10 H10C 109.5
H10B C10 H10C 109.5

loop_
_geom_bond_atom_site_label_1
_geom_bond_atom_site_label_2
_geom_bond_distance
S1 O1 1.4353(15)
S1 O2 1.4318(15)
S1 N1 1.6222(16)
S1 C1 1.7637(19)
Si1 O4 1.6487(14)
Si1 C5 1.8888(18)
Si1 C7 1.853(2)
Si1 C8 1.853(2)
Si2 O4 1.6504(14)
Si2 C6 1.8871(19)
Si2 C9 1.844(2)
Si2 C10 1.858(2)
O3 C4 1.237(2)
N1 C2 1.460(2)
N1 C3 1.459(2)
N2 C4 1.346(2)
N2 C5 1.480(2)
N2 C6 1.477(2)
C1 H1A 0.9800
C1 H1B 0.9800
C1 H1C 0.9800
C2 H2A 0.9800
C2 H2B 0.9800
C2 H2C 0.9800
C3 H3A 0.9900
C3 H3B 0.9900
C3 C4 1.531(2)
C5 H5A 0.9900
C5 H5B 0.9900
C6 H6A 0.9900
C6 H6B 0.9900
C7 H7A 0.9800
C7 H7B 0.9800
C7 H7C 0.9800
C8 H8A 0.9800
C8 H8B 0.9800
C8 H8C 0.9800
C9 H9A 0.9800
C9 H9B 0.9800
C9 H9C 0.9800
C10 H10A 0.9800
C10 H10B 0.9800
C10 H10C 0.9800

loop_
_geom_torsion_atom_site_label_1
_geom_torsion_atom_site_label_2
_geom_torsion_atom_site_label_3
_geom_torsion_atom_site_label_4
_geom_torsion
S1 N1 C3 C4 76.37(18)
O1 S1 N1 C2 -47.31(16)
O1 S1 N1 C3 153.30(13)
O2 S1 N1 C2 -175.75(14)
O2 S1 N1 C3 24.85(16)
O4 Si1 C5 N2 40.67(14)
O4 Si2 C6 N2 -48.01(13)
N1 C3 C4 O3 12.7(2)
N1 C3 C4 N2 -166.23(15)
C1 S1 N1 C2 67.58(16)
C1 S1 N1 C3 -91.82(15)
C2 N1 C3 C4 -83.52(19)
C4 N2 C5 Si1 111.43(17)
C4 N2 C6 Si2 -108.61(16)
C5 Si1 O4 Si2 -31.56(13)
C5 N2 C4 O3 176.34(17)
C5 N2 C4 C3 -4.8(2)
C5 N2 C6 Si2 70.39(17)
C6 Si2 O4 Si1 35.48(13)
C6 N2 C4 O3 -4.8(3)
C6 N2 C4 C3 174.14(15)
C6 N2 C5 Si1 -67.51(17)
C7 Si1 O4 Si2 -148.21(11)
C7 Si1 C5 N2 158.48(13)
C8 Si1 O4 Si2 88.61(12)
C8 Si1 C5 N2 -78.29(15)
C9 Si2 O4 Si1 157.09(12)
C9 Si2 C6 N2 -167.02(12)
C10 Si2 O4 Si1 -80.62(13)
C10 Si2 C6 N2 69.11(14)
